data_4337230
loop_
_publ_author_name
'Han, Jing'
'Nishihara, Sadafumi'
'Inoue, Katsuya'
'Kurmoo, Mohamedally'

_publ_section_title
;
 On the Nature of the Structural and Magnetic Phase Transitions in the
 Layered Perovskite-Like (CH3NH3)2[Fe(II)Cl4].
;
_journal_issue 4
_journal_name_full 'Inorganic chemistry'
_journal_page_first 2068
_journal_page_last 2075
_journal_paper_doi 10.1021/ic402535u
_journal_volume 53
_journal_year 2014
_chemical_formula_sum 'C H6 Cl2 Fe0.5 N'
_chemical_formula_weight 130.89
_chemical_name_systematic
; 
 ? 
;
_space_group_IT_number 56
_symmetry_space_group_name_Hall '-P 2ab 2ac'
_symmetry_space_group_name_H-M 'P c c n'
_atom_sites_solution_hydrogens geom
_atom_sites_solution_primary direct
_atom_sites_solution_secondary difmap
_audit_creation_method SHELXL-97
_cell_angle_alpha 90.00
_cell_angle_beta 90.00
_cell_angle_gamma 90.00
_cell_formula_units_Z 4
_cell_length_a 7.199(2)
_cell_length_b 7.199(2)
_cell_length_c 19.169(6)
_cell_measurement_temperature 310(2)
_cell_volume 993.4(5)
_computing_structure_refinement 'SHELXL-97 (Sheldrick, 1997)'
_computing_structure_solution 'SHELXS-97 (Sheldrick, 1990)'
_diffrn_ambient_temperature 310(2)
_diffrn_measured_fraction_theta_full 0.978
_diffrn_measured_fraction_theta_max 0.978
_diffrn_radiation_monochromator graphite
_diffrn_radiation_source 'fine-focus sealed tube'
_diffrn_radiation_type MoK\a
_diffrn_radiation_wavelength 0.71073
_diffrn_reflns_av_R_equivalents 0.0211
_diffrn_reflns_av_sigmaI/netI 0.0182
_diffrn_reflns_limit_h_max 8
_diffrn_reflns_limit_h_min -8
_diffrn_reflns_limit_k_max 8
_diffrn_reflns_limit_k_min -8
_diffrn_reflns_limit_l_max 22
_diffrn_reflns_limit_l_min -18
_diffrn_reflns_number 4098
_diffrn_reflns_theta_full 25.23
_diffrn_reflns_theta_max 25.23
_diffrn_reflns_theta_min 2.12
_exptl_absorpt_coefficient_mu 2.525
_exptl_absorpt_correction_T_max 0.9512
_exptl_absorpt_correction_T_min 0.7863
_exptl_crystal_density_diffrn 1.750
_exptl_crystal_density_method 'not measured'
_exptl_crystal_F_000 528
_exptl_crystal_size_max 0.10
_exptl_crystal_size_mid 0.10
_exptl_crystal_size_min 0.02
_refine_diff_density_max 0.208
_refine_diff_density_min -0.118
_refine_diff_density_rms 0.031
_refine_ls_extinction_method none
_refine_ls_goodness_of_fit_ref 1.134
_refine_ls_hydrogen_treatment mixed
_refine_ls_matrix_type full
_refine_ls_number_parameters 46
_refine_ls_number_reflns 888
_refine_ls_number_restraints 0
_refine_ls_restrained_S_all 1.134
_refine_ls_R_factor_all 0.0459
_refine_ls_R_factor_gt 0.0301
_refine_ls_shift/su_max 0.000
_refine_ls_shift/su_mean 0.000
_refine_ls_structure_factor_coef Fsqd
_refine_ls_weighting_details 'calc w=1/[\s^2^(Fo^2^)+(0.0198P)^2^+0.1988P] where P=(Fo^2^+2Fc^2^)/3'
_refine_ls_weighting_scheme calc
_refine_ls_wR_factor_gt 0.0625
_refine_ls_wR_factor_ref 0.0695
_reflns_number_gt 615
_reflns_number_total 888
_reflns_threshold_expression >2sigma(I)
_cod_data_source_file D-310K-Pccn.cif
_cod_data_source_block D-310K-Pccn
_cod_original_cell_volume 993.4(6)
_cod_original_sg_symbol_H-M '? P ccn'
_cod_database_code 4337230

loop_
_symmetry_equiv_pos_as_xyz
'x, y, z'
'-x+1/2, -y+1/2, z'
'x+1/2, -y, -z+1/2'
'-x, y+1/2, -z+1/2'
'-x, -y, -z'
'x-1/2, y-1/2, -z'
'-x-1/2, y, z-1/2'
'x, -y-1/2, z-1/2'

loop_
_atom_site_label
_atom_site_type_symbol
_atom_site_fract_x
_atom_site_fract_y
_atom_site_fract_z
_atom_site_U_iso_or_equiv
_atom_site_adp_type
_atom_site_occupancy
_atom_site_symmetry_multiplicity
_atom_site_calc_flag
_atom_site_refinement_flags
Cl1 Cl 0.01088(12) 0.01746(13) 0.12514(4) 0.0471(3) Uani 0.50 1 d P
Cl2 Cl 0.2500 -0.2500 0.00200(7) 0.0426(5) Uani 0.50 2 d SP
Cl3 Cl -0.2500 -0.2500 0.00857(7) 0.0327(4) Uani 0.50 2 d SP
Fe1 Fe 0.0000 0.0000 0.0000 0.02315(18) Uani 0.50 2 d SP
N1 N -0.0058(4) -0.0073(4) 0.38576(14) 0.0441(7) Uani 0.50 1 d P
H1 H 0.0822 0.0583 0.4071 0.066 Uiso 0.50 1 calc PR
H1A H 0.0070 -0.1269 0.3965 0.066 Uiso 0.50 1 calc PR
H1B H -0.1170 0.0322 0.3996 0.066 Uiso 0.50 1 calc PR
C1 C 0.0111(6) 0.0158(6) 0.31210(19) 0.0702(12) Uani 0.50 1 d P
H1C H 0.0060 0.1457 0.3008 0.105 Uiso 0.50 1 calc PR
H1D H -0.0889 -0.0479 0.2892 0.105 Uiso 0.50 1 calc PR
H1E H 0.1275 -0.0347 0.2967 0.105 Uiso 0.50 1 calc PR

loop_
_atom_site_aniso_label
_atom_site_aniso_U_11
_atom_site_aniso_U_22
_atom_site_aniso_U_33
_atom_site_aniso_U_23
_atom_site_aniso_U_13
_atom_site_aniso_U_12
Cl1 0.0585(5) 0.0535(5) 0.0293(4) 0.0005(4) 0.0002(4) -0.0153(6)
Cl2 0.0249(8) 0.0254(9) 0.0775(15) 0.000 0.000 0.0001(6)
Cl3 0.0242(7) 0.0234(8) 0.0504(10) 0.000 0.000 -0.0122(5)
Fe1 0.0202(3) 0.0198(3) 0.0295(3) -0.0003(2) 0.0000(2) -0.0072(4)
N1 0.0479(15) 0.0473(16) 0.0372(15) -0.0044(13) -0.0029(13) 0.004(2)
C1 0.089(3) 0.082(3) 0.040(2) 0.007(2) 0.003(2) 0.000(4)

loop_
_atom_type_symbol
_atom_type_description
_atom_type_scat_dispersion_real
_atom_type_scat_dispersion_imag
_atom_type_scat_source
C C 0.0033 0.0016 'International Tables Vol C Tables 4.2.6.8 and 6.1.1.4'
H H 0.0000 0.0000 'International Tables Vol C Tables 4.2.6.8 and 6.1.1.4'
N N 0.0061 0.0033 'International Tables Vol C Tables 4.2.6.8 and 6.1.1.4'
Cl Cl 0.1484 0.1585 'International Tables Vol C Tables 4.2.6.8 and 6.1.1.4'
Fe Fe 0.3463 0.8444 'International Tables Vol C Tables 4.2.6.8 and 6.1.1.4'

loop_
_geom_angle_atom_site_label_1
_geom_angle_atom_site_label_2
_geom_angle_atom_site_label_3
_geom_angle
_geom_angle_site_symmetry_1
_geom_angle_site_symmetry_3
Fe1 Cl2 Fe1 178.27(6) 2_545 .
Fe1 Cl3 Fe1 172.62(6) 2_445 .
Cl1 Fe1 Cl1 180.000(2) . 5
Cl1 Fe1 Cl2 90.06(4) . 5
Cl1 Fe1 Cl2 89.94(4) 5 5
Cl1 Fe1 Cl2 89.94(4) . .
Cl1 Fe1 Cl2 90.06(4) 5 .
Cl2 Fe1 Cl2 180.0 5 .
Cl1 Fe1 Cl3 89.75(4) . .
Cl1 Fe1 Cl3 90.25(4) 5 .
Cl2 Fe1 Cl3 90.06(3) 5 .
Cl2 Fe1 Cl3 89.94(3) . .
Cl1 Fe1 Cl3 90.25(4) . 5
Cl1 Fe1 Cl3 89.75(4) 5 5
Cl2 Fe1 Cl3 89.94(3) 5 5
Cl2 Fe1 Cl3 90.06(3) . 5
Cl3 Fe1 Cl3 180.0 . 5

loop_
_geom_bond_atom_site_label_1
_geom_bond_atom_site_label_2
_geom_bond_distance
_geom_bond_site_symmetry_2
Cl1 Fe1 2.4034(11) .
Cl2 Fe1 2.5455(6) 2_545
Cl2 Fe1 2.5455(6) .
Cl3 Fe1 2.5505(6) 2_445
Cl3 Fe1 2.5505(6) .
Fe1 Cl1 2.4035(11) 5
Fe1 Cl2 2.5455(6) 5
Fe1 Cl3 2.5505(6) 5
N1 C1 1.427(5) .

loop_
_geom_torsion_atom_site_label_1
_geom_torsion_atom_site_label_2
_geom_torsion_atom_site_label_3
_geom_torsion_atom_site_label_4
_geom_torsion
_geom_torsion_site_symmetry_1
_geom_torsion_site_symmetry_4
Fe1 Cl2 Fe1 Cl1 -176.56(2) 2_545 .
Fe1 Cl2 Fe1 Cl1 3.44(2) 2_545 5
Fe1 Cl2 Fe1 Cl2 180.000(4) 2_545 5
Fe1 Cl2 Fe1 Cl3 93.69(3) 2_545 .
Fe1 Cl2 Fe1 Cl3 -86.31(3) 2_545 5
Fe1 Cl3 Fe1 Cl1 179.20(2) 2_445 .
Fe1 Cl3 Fe1 Cl1 -0.80(2) 2_445 5
Fe1 Cl3 Fe1 Cl2 89.14(3) 2_445 5
Fe1 Cl3 Fe1 Cl2 -90.86(3) 2_445 .
Fe1 Cl3 Fe1 Cl3 0.000(4) 2_445 5
